data_2240505
loop_
_publ_author_name
'A\,sk\?in, G\"ul\,cin \,Sefiye'
'\,Celik, Fatih'
'Dilek, Nefise'
'Necefo\(glu, Hacali'
'H\"okelek, Tuncer'

_publ_section_title
;
 Crystal structure of
 <i>catena</i>-poly[[aquabis(4-formylbenzoato)-\k^2^<i>O</i>^1^,<i>O</i>^1'^;\k<i>O</i>^1^-zinc]-\m-pyrazine-\k^2^<i>N</i>:<i>N</i>']
;
_journal_coeditor_code WM5135
_journal_issue 4
_journal_name_full 'Acta Crystallographica Section E'
_journal_page_first 402
_journal_page_last 405
_journal_paper_doi 10.1107/S2056989015005472
_journal_volume 71
_journal_year 2015
_chemical_formula_iupac '[Zn (C8 H5 O3)2 (C4 H4 N2) (H2 O)]'
_chemical_formula_moiety 'C20 H16 N2 O7 Zn'
_chemical_formula_sum 'C20 H16 N2 O7 Zn'
_chemical_formula_weight 461.74
_chemical_name_systematic
<i>catena</i>-Poly[[aquabis(4-formylbenzoato)-\k^2^<i>O</i>^1^,<i>O</i>^1'^;\k<i>O</i>^1^-zinc]-\m-pyrazine-\k^2^<i>N</i>:<i>N</i>']
_space_group_IT_number 14
_space_group_name_Hall '-P 2ybc'
_space_group_name_H-M_alt 'P 1 21/c 1'
_symmetry_cell_setting monoclinic
_symmetry_space_group_name_Hall '-P 2ybc'
_symmetry_space_group_name_H-M 'P 1 21/c 1'
_atom_sites_solution_hydrogens geom
_atom_sites_solution_primary direct
_atom_sites_solution_secondary difmap
_audit_creation_method SHELXL-97
_cell_angle_alpha 90.00
_cell_angle_beta 91.764(2)
_cell_angle_gamma 90.00
_cell_formula_units_Z 8
_cell_length_a 22.4721(7)
_cell_length_b 7.1729(2)
_cell_length_c 23.6377(8)
_cell_measurement_reflns_used 9153
_cell_measurement_temperature 296(2)
_cell_measurement_theta_max 28.29
_cell_measurement_theta_min 2.72
_cell_volume 3808.4(2)
_computing_cell_refinement
;
<i>SAINT</i> (Bruker, 2012)
;
_computing_data_collection
;
<i>APEX2</i> (Bruker, 2012)
;
_computing_data_reduction
;
<i>SAINT</i> (Bruker, 2012)
;
_computing_molecular_graphics
;
<i>ORTEP-3</i> for Windows (Farrugia, 2012)
;
_computing_publication_material
;
WinGX  (Farrugia, 2012) and PLATON (Spek, 2009)
;
_computing_structure_refinement
;
<i>SHELXL97</i> (Sheldrick, 2008)
;
_computing_structure_solution
;
<i>SHELXS97</i> (Sheldrick, 2008)
;
_diffrn_ambient_temperature 296(2)
_diffrn_measured_fraction_theta_full 0.998
_diffrn_measured_fraction_theta_max 0.998
_diffrn_measurement_device_type 'Bruker SMART BREEZE CCD diffractometer'
_diffrn_measurement_method '\f and \w scans'
_diffrn_radiation_monochromator graphite
_diffrn_radiation_source 'fine-focus sealed tube'
_diffrn_radiation_type MoK\a
_diffrn_radiation_wavelength 0.71073
_diffrn_reflns_av_R_equivalents 0.0307
_diffrn_reflns_av_sigmaI/netI 0.0191
_diffrn_reflns_limit_h_max 30
_diffrn_reflns_limit_h_min -30
_diffrn_reflns_limit_k_max 9
_diffrn_reflns_limit_k_min -9
_diffrn_reflns_limit_l_max 31
_diffrn_reflns_limit_l_min -31
_diffrn_reflns_number 87627
_diffrn_reflns_theta_full 28.42
_diffrn_reflns_theta_max 28.42
_diffrn_reflns_theta_min 1.72
_exptl_absorpt_coefficient_mu 1.337
_exptl_absorpt_correction_T_max 0.6758
_exptl_absorpt_correction_T_min 0.6284
_exptl_absorpt_correction_type multi-scan
_exptl_absorpt_process_details
;
(<i>SADABS</i>; Bruker, 2012)
;
_exptl_crystal_colour colorless
_exptl_crystal_density_diffrn 1.611
_exptl_crystal_density_method 'not measured'
_exptl_crystal_description block
_exptl_crystal_F_000 1888
_exptl_crystal_size_max 0.50
_exptl_crystal_size_mid 0.29
_exptl_crystal_size_min 0.28
_refine_diff_density_max 0.638
_refine_diff_density_min -0.654
_refine_ls_extinction_method none
_refine_ls_goodness_of_fit_ref 1.101
_refine_ls_hydrogen_treatment mixed
_refine_ls_matrix_type full
_refine_ls_number_parameters 583
_refine_ls_number_reflns 9571
_refine_ls_number_restraints 8
_refine_ls_restrained_S_all 1.119
_refine_ls_R_factor_all 0.0513
_refine_ls_R_factor_gt 0.0411
_refine_ls_shift/su_max 0.002
_refine_ls_shift/su_mean 0.000
_refine_ls_structure_factor_coef Fsqd
_refine_ls_weighting_details 'calc w=1/[\s^2^(Fo^2^)+(0.0365P)^2^+4.5517P] where P=(Fo^2^+2Fc^2^)/3'
_refine_ls_weighting_scheme calc
_refine_ls_wR_factor_gt 0.0977
_refine_ls_wR_factor_ref 0.1018
_reflns_number_gt 7984
_reflns_number_total 9571
_reflns_threshold_expression I>2\s(I)
_cod_data_source_file wm5135sup1.cf
_cod_data_source_block I
_cod_database_code 2240505
_cod_database_fobs_code 2240505

loop_
_symmetry_equiv_pos_as_xyz
'x, y, z'
'-x, y+1/2, -z+1/2'
'-x, -y, -z'
'x, -y-1/2, z-1/2'

loop_
_atom_site_type_symbol
_atom_site_label
_atom_site_fract_x
_atom_site_fract_y
_atom_site_fract_z
_atom_site_U_iso_or_equiv
_atom_site_adp_type
_atom_site_calc_flag
_atom_site_refinement_flags
_atom_site_occupancy
_atom_site_symmetry_multiplicity
Zn Zn1 0.744994(11) 0.75073(4) 0.403123(11) 0.02258(7) Uani d . 1 1
Zn Zn2 0.747592(11) 0.65126(4) 0.153050(11) 0.02257(7) Uani d . 1 1
O O1 0.64782(8) 0.7653(3) 0.39486(8) 0.0367(4) Uani d . 1 1
O O2 0.68812(7) 0.7386(3) 0.47961(8) 0.0382(4) Uani d . 1 1
O O3 0.82950(8) 0.7338(3) 0.42612(9) 0.0431(5) Uani d . 1 1
O O4 0.85759(9) 0.8088(4) 0.51393(10) 0.0694(8) Uani d . 1 1
O O5A 0.36210(12) 0.7654(6) 0.51051(16) 0.0724(11) Uani d P 0.75 1
O O5B 0.3980(6) 0.710(2) 0.5801(6) 0.107(5) Uani d P 0.25 1
O O6 1.15317(10) 0.6472(5) 0.43755(12) 0.0785(9) Uani d . 1 1
O O7 0.75486(8) 0.7571(3) 0.31819(7) 0.0313(4) Uani d D 1 1
H H71 0.7277(10) 0.721(4) 0.2918(10) 0.045(9) Uiso d D 1 1
H H72 0.7893(8) 0.736(4) 0.3040(11) 0.033(8) Uiso d D 1 1
O O8 0.64987(8) 0.6395(3) 0.14295(8) 0.0382(4) Uani d . 1 1
O O9 0.69021(7) 0.6319(3) 0.22812(8) 0.0396(4) Uani d . 1 1
O O10 0.83197(8) 0.6462(3) 0.17805(9) 0.0433(5) Uani d . 1 1
O O11 0.85687(9) 0.7240(4) 0.26661(9) 0.0617(7) Uani d . 1 1
O O12A 0.36444(14) 0.6022(7) 0.25759(18) 0.0804(13) Uani d P 0.70 1
O O12B 0.4034(4) 0.5896(16) 0.3355(5) 0.091(3) Uani d P 0.30 1
O O13 1.15688(9) 0.6937(4) 0.18855(11) 0.0677(7) Uani d . 1 1
O O14 0.75787(8) 0.6458(3) 0.06810(8) 0.0330(4) Uani d D 1 1
H H141 0.7321(10) 0.667(4) 0.0432(10) 0.031(8) Uiso d D 1 1
H H142 0.7912(10) 0.665(5) 0.0536(13) 0.052(10) Uiso d D 1 1
N N1 0.74426(8) 1.0554(3) 0.40613(8) 0.0266(4) Uani d . 1 1
N N2 0.74172(8) 1.4441(3) 0.40378(8) 0.0272(4) Uani d . 1 1
N N3 0.74446(8) 0.9567(3) 0.15473(9) 0.0273(4) Uani d . 1 1
N N4 0.74520(8) 1.3452(3) 0.15394(8) 0.0261(4) Uani d . 1 1
C C1 0.64294(10) 0.7548(3) 0.44733(11) 0.0287(5) Uani d . 1 1
C C2 0.58192(10) 0.7557(3) 0.47132(10) 0.0262(5) Uani d . 1 1
C C3 0.57341(11) 0.7017(4) 0.52678(11) 0.0337(5) Uani d . 1 1
H H3 0.6059 0.6714 0.5503 0.040 Uiso calc R 1 1
C C4 0.51606(12) 0.6931(4) 0.54700(11) 0.0373(6) Uani d . 1 1
H H4 0.5101 0.6543 0.5839 0.045 Uiso calc R 1 1
C C5 0.46791(11) 0.7419(4) 0.51255(13) 0.0376(6) Uani d . 1 1
C C6 0.47625(11) 0.8009(4) 0.45766(12) 0.0396(6) Uani d . 1 1
H H6 0.4438 0.8366 0.4348 0.048 Uiso calc R 1 1
C C7 0.53321(11) 0.8062(4) 0.43705(11) 0.0324(5) Uani d . 1 1
H H7 0.5389 0.8440 0.4000 0.039 Uiso calc R 1 1
C C8 0.40702(14) 0.7343(5) 0.53588(17) 0.0566(9) Uani d . 1 1
H H8 0.4038 0.6009 0.5274 0.068 Uiso calc R 1 1
C C9 0.86731(10) 0.7533(3) 0.46598(11) 0.0307(5) Uani d . 1 1
C C10 0.93070(10) 0.7064(3) 0.45186(10) 0.0257(5) Uani d . 1 1
C C11 0.94340(11) 0.6169(4) 0.40145(11) 0.0316(5) Uani d . 1 1
H H11 0.9128 0.5835 0.3761 0.038 Uiso calc R 1 1
C C12 1.00211(11) 0.5777(4) 0.38922(11) 0.0349(6) Uani d . 1 1
H H12 1.0107 0.5146 0.3561 0.042 Uiso calc R 1 1
C C13 1.04793(11) 0.6319(4) 0.42600(11) 0.0331(5) Uani d . 1 1
C C14 1.03533(11) 0.7237(4) 0.47596(11) 0.0349(6) Uani d . 1 1
H H14 1.0661 0.7617 0.5005 0.042 Uiso calc R 1 1
C C15 0.97691(11) 0.7583(4) 0.48905(11) 0.0319(5) Uani d . 1 1
H H15 0.9684 0.8167 0.5230 0.038 Uiso calc R 1 1
C C16 1.11037(13) 0.5922(5) 0.41156(15) 0.0518(8) Uani d D 1 1
H H16 1.1144(15) 0.523(5) 0.3781(10) 0.064(11) Uiso d D 1 1
C C17 0.71703(11) 1.1488(3) 0.36395(11) 0.0333(5) Uani d . 1 1
H H17 0.6983 1.0825 0.3347 0.040 Uiso calc R 1 1
C C18 0.71592(11) 1.3417(3) 0.36259(11) 0.0328(5) Uani d . 1 1
H H18 0.6968 1.4016 0.3323 0.039 Uiso calc R 1 1
C C19 0.76825(12) 1.3503(3) 0.44611(11) 0.0324(5) Uani d . 1 1
H H19 0.7863 1.4165 0.4758 0.039 Uiso calc R 1 1
C C20 0.76983(11) 1.1575(3) 0.44727(11) 0.0309(5) Uani d . 1 1
H H20 0.7892 1.0976 0.4775 0.037 Uiso calc R 1 1
C C21 0.64505(10) 0.6280(3) 0.19529(11) 0.0292(5) Uani d . 1 1
C C22 0.58421(10) 0.6087(3) 0.21928(10) 0.0256(5) Uani d . 1 1
C C23 0.57669(11) 0.6078(4) 0.27715(11) 0.0362(6) Uani d . 1 1
H H23 0.6096 0.6147 0.3019 0.043 Uiso calc R 1 1
C C24 0.51980(12) 0.5964(4) 0.29793(12) 0.0411(6) Uani d . 1 1
H H24 0.5147 0.5928 0.3368 0.049 Uiso calc R 1 1
C C25 0.47064(11) 0.5905(4) 0.26150(12) 0.0368(6) Uani d . 1 1
C C26 0.47806(11) 0.5890(4) 0.20375(12) 0.0419(7) Uani d . 1 1
H H26 0.4451 0.5832 0.1790 0.050 Uiso calc R 1 1
C C27 0.53487(11) 0.5963(4) 0.18292(11) 0.0349(6) Uani d . 1 1
H H27 0.5400 0.5928 0.1440 0.042 Uiso calc R 1 1
C C28 0.40987(14) 0.5920(5) 0.28524(17) 0.0579(9) Uani d . 1 1
H H28 0.4083 0.4555 0.2839 0.069 Uiso calc R 1 1
C C29 0.86873(10) 0.6787(3) 0.21806(11) 0.0306(5) Uani d . 1 1
C C30 0.93360(10) 0.6650(3) 0.20327(10) 0.0248(5) Uani d . 1 1
C C31 0.94955(10) 0.5928(3) 0.15123(10) 0.0297(5) Uani d . 1 1
H H31 0.9204 0.5538 0.1251 0.036 Uiso calc R 1 1
C C32 1.00910(10) 0.5795(4) 0.13868(10) 0.0315(5) Uani d . 1 1
H H32 1.0200 0.5284 0.1043 0.038 Uiso calc R 1 1
C C33 1.05277(10) 0.6418(4) 0.17684(11) 0.0297(5) Uani d . 1 1
C C34 1.03676(11) 0.7148(4) 0.22858(11) 0.0322(5) Uani d . 1 1
H H34 1.0660 0.7570 0.2542 0.039 Uiso calc R 1 1
C C35 0.97750(10) 0.7249(3) 0.24191(10) 0.0296(5) Uani d . 1 1
H H35 0.9669 0.7719 0.2768 0.035 Uiso calc R 1 1
C C36 1.11601(12) 0.6292(5) 0.16198(13) 0.0442(7) Uani d D 1 1
H H36 1.1225(14) 0.564(4) 0.1284(10) 0.055(10) Uiso d D 1 1
C C37 0.71896(11) 1.0551(4) 0.11238(11) 0.0335(5) Uani d . 1 1
H H37 0.7006 0.9920 0.0822 0.040 Uiso calc R 1 1
C C38 0.71914(12) 1.2480(3) 0.11217(11) 0.0335(6) Uani d . 1 1
H H38 0.7006 1.3111 0.0821 0.040 Uiso calc R 1 1
C C39 0.77052(12) 1.2490(3) 0.19636(11) 0.0328(5) Uani d . 1 1
H H39 0.7890 1.3126 0.2264 0.039 Uiso calc R 1 1
C C40 0.76986(11) 1.0558(3) 0.19668(11) 0.0321(5) Uani d . 1 1
H H40 0.7877 0.9932 0.2272 0.039 Uiso calc R 1 1

loop_
_atom_site_aniso_label
_atom_site_aniso_U_11
_atom_site_aniso_U_22
_atom_site_aniso_U_33
_atom_site_aniso_U_12
_atom_site_aniso_U_13
_atom_site_aniso_U_23
Zn1 0.02006(13) 0.02144(13) 0.02640(14) 0.00033(9) 0.00340(10) -0.00053(10)
Zn2 0.02074(13) 0.02083(13) 0.02630(14) -0.00049(10) 0.00335(10) 0.00102(10)
O1 0.0300(9) 0.0457(11) 0.0349(10) -0.0038(8) 0.0098(8) -0.0034(8)
O2 0.0223(8) 0.0499(12) 0.0423(11) 0.0011(8) -0.0006(7) -0.0106(9)
O3 0.0236(9) 0.0478(12) 0.0574(13) 0.0031(8) -0.0049(8) -0.0026(10)
O4 0.0330(11) 0.127(2) 0.0487(14) 0.0129(13) 0.0135(10) -0.0189(15)
O5A 0.0228(14) 0.105(3) 0.090(3) 0.0029(16) 0.0116(15) 0.006(2)
O5B 0.083(9) 0.128(12) 0.114(11) -0.029(8) 0.070(8) -0.022(9)
O6 0.0254(11) 0.123(3) 0.088(2) 0.0033(13) 0.0009(12) -0.0048(18)
O7 0.0287(9) 0.0424(11) 0.0229(9) -0.0004(8) 0.0060(7) -0.0031(8)
O8 0.0317(9) 0.0470(11) 0.0365(10) 0.0034(8) 0.0115(8) 0.0083(9)
O9 0.0229(8) 0.0515(12) 0.0444(11) -0.0041(8) 0.0007(8) -0.0131(9)
O10 0.0234(8) 0.0470(12) 0.0592(13) 0.0007(8) -0.0036(8) -0.0072(10)
O11 0.0315(10) 0.113(2) 0.0416(12) 0.0092(12) 0.0132(9) -0.0065(13)
O12A 0.0252(16) 0.127(4) 0.090(3) 0.0002(19) 0.0110(17) -0.001(3)
O12B 0.065(6) 0.109(8) 0.102(8) -0.022(5) 0.055(6) -0.029(6)
O13 0.0263(10) 0.102(2) 0.0753(17) -0.0053(12) 0.0011(11) -0.0160(15)
O14 0.0289(9) 0.0440(11) 0.0261(9) 0.0013(8) 0.0036(8) 0.0062(8)
N1 0.0242(9) 0.0219(9) 0.0339(11) 0.0006(8) 0.0043(8) 0.0010(8)
N2 0.0276(9) 0.0213(9) 0.0328(11) 0.0025(8) 0.0033(8) 0.0017(8)
N3 0.0241(9) 0.0202(9) 0.0378(11) -0.0009(8) 0.0056(8) 0.0024(8)
N4 0.0279(10) 0.0212(9) 0.0293(10) 0.0006(8) 0.0015(8) 0.0019(8)
C1 0.0233(11) 0.0258(12) 0.0372(14) -0.0035(9) 0.0057(10) -0.0090(10)
C2 0.0207(10) 0.0272(12) 0.0308(12) -0.0009(9) 0.0033(9) -0.0050(9)
C3 0.0276(12) 0.0425(14) 0.0309(13) 0.0020(11) -0.0002(10) -0.0018(11)
C4 0.0385(14) 0.0435(15) 0.0305(14) -0.0034(12) 0.0127(11) -0.0022(11)
C5 0.0273(12) 0.0373(14) 0.0487(16) -0.0041(10) 0.0113(11) -0.0088(12)
C6 0.0244(12) 0.0466(16) 0.0475(17) 0.0026(11) -0.0026(11) -0.0021(13)
C7 0.0292(12) 0.0385(14) 0.0294(13) 0.0000(10) 0.0015(10) 0.0041(11)
C8 0.0388(17) 0.057(2) 0.076(3) -0.0081(15) 0.0245(17) -0.0156(18)
C9 0.0214(11) 0.0299(13) 0.0410(14) 0.0004(9) 0.0052(10) 0.0038(11)
C10 0.0219(10) 0.0270(11) 0.0284(12) 0.0012(9) 0.0027(9) 0.0028(9)
C11 0.0277(11) 0.0367(13) 0.0302(13) -0.0012(10) -0.0025(10) -0.0047(10)
C12 0.0346(13) 0.0396(14) 0.0306(13) 0.0051(11) 0.0055(10) -0.0060(11)
C13 0.0247(11) 0.0368(13) 0.0381(14) 0.0026(10) 0.0051(10) 0.0052(11)
C14 0.0233(11) 0.0467(15) 0.0345(14) -0.0022(11) -0.0042(10) 0.0007(12)
C15 0.0285(12) 0.0397(14) 0.0275(13) -0.0003(10) 0.0015(10) -0.0044(10)
C16 0.0300(14) 0.070(2) 0.056(2) 0.0089(14) 0.0085(14) 0.0000(17)
C17 0.0341(13) 0.0259(12) 0.0392(14) 0.0006(10) -0.0065(11) -0.0035(10)
C18 0.0335(12) 0.0260(12) 0.0386(14) 0.0046(10) -0.0065(11) 0.0022(10)
C19 0.0391(13) 0.0257(12) 0.0323(13) -0.0029(10) -0.0014(11) -0.0017(10)
C20 0.0346(12) 0.0262(12) 0.0319(13) 0.0012(10) 0.0002(10) 0.0044(10)
C21 0.0239(11) 0.0220(11) 0.0421(15) -0.0005(9) 0.0064(10) -0.0019(10)
C22 0.0229(10) 0.0243(11) 0.0297(12) -0.0017(8) 0.0034(9) -0.0015(9)
C23 0.0309(12) 0.0489(16) 0.0288(13) -0.0028(11) -0.0006(10) -0.0011(11)
C24 0.0422(15) 0.0528(17) 0.0289(14) -0.0046(13) 0.0115(11) -0.0025(12)
C25 0.0288(12) 0.0343(14) 0.0481(16) -0.0030(10) 0.0127(11) -0.0048(12)
C26 0.0260(12) 0.0557(18) 0.0438(16) -0.0033(12) -0.0030(11) -0.0059(13)
C27 0.0305(12) 0.0480(16) 0.0263(13) -0.0023(11) 0.0012(10) -0.0029(11)
C28 0.0391(17) 0.054(2) 0.082(3) -0.0064(14) 0.0261(17) -0.0099(18)
C29 0.0231(11) 0.0282(12) 0.0407(14) 0.0024(9) 0.0048(10) 0.0026(10)
C30 0.0223(10) 0.0234(11) 0.0287(12) 0.0027(8) 0.0031(9) 0.0021(9)
C31 0.0267(11) 0.0333(13) 0.0289(12) 0.0014(10) -0.0036(9) -0.0064(10)
C32 0.0304(12) 0.0380(14) 0.0263(12) 0.0051(10) 0.0024(9) -0.0068(10)
C33 0.0244(11) 0.0326(13) 0.0321(13) 0.0033(9) 0.0042(9) -0.0007(10)
C34 0.0260(11) 0.0367(13) 0.0337(14) 0.0007(10) -0.0044(10) -0.0076(11)
C35 0.0290(12) 0.0326(13) 0.0272(12) 0.0046(10) 0.0026(9) -0.0075(10)
C36 0.0272(13) 0.0592(19) 0.0465(17) 0.0049(13) 0.0065(12) -0.0079(15)
C37 0.0323(12) 0.0257(12) 0.0420(14) -0.0025(10) -0.0074(11) -0.0023(11)
C38 0.0357(13) 0.0265(12) 0.0378(14) 0.0007(10) -0.0079(11) 0.0031(10)
C39 0.0423(14) 0.0256(12) 0.0302(13) 0.0001(10) -0.0038(11) 0.0004(10)
C40 0.0398(13) 0.0253(12) 0.0312(13) 0.0029(10) -0.0002(10) 0.0054(10)

loop_
_atom_type_symbol
_atom_type_description
_atom_type_scat_dispersion_real
_atom_type_scat_dispersion_imag
_atom_type_scat_source
C C 0.0033 0.0016 'International Tables Vol C Tables 4.2.6.8 and 6.1.1.4'
H H 0.0000 0.0000 'International Tables Vol C Tables 4.2.6.8 and 6.1.1.4'
N N 0.0061 0.0033 'International Tables Vol C Tables 4.2.6.8 and 6.1.1.4'
O O 0.0106 0.0060 'International Tables Vol C Tables 4.2.6.8 and 6.1.1.4'
Zn Zn 0.2839 1.4301 'International Tables Vol C Tables 4.2.6.8 and 6.1.1.4'

loop_
_geom_angle_atom_site_label_1
_geom_angle_atom_site_label_2
_geom_angle_atom_site_label_3
_geom_angle_site_symmetry_1
_geom_angle_site_symmetry_3
_geom_angle
O1 Zn1 O2 . . 58.88(7)
O1 Zn1 N2 . 1_545 90.85(7)
O1 Zn1 C1 . . 29.37(7)
O2 Zn1 C1 . . 29.52(7)
O3 Zn1 O1 . . 169.01(8)
O3 Zn1 O2 . . 110.13(8)
O3 Zn1 O7 . . 98.12(8)
O3 Zn1 N1 . . 93.49(8)
O3 Zn1 N2 . 1_545 88.20(8)
O3 Zn1 C1 . . 139.64(9)
O7 Zn1 O1 . . 92.86(7)
O7 Zn1 O2 . . 151.61(7)
O7 Zn1 N1 . . 90.62(7)
O7 Zn1 N2 . 1_545 91.96(7)
O7 Zn1 C1 . . 122.20(8)
N1 Zn1 O1 . . 86.95(7)
N1 Zn1 O2 . . 90.42(7)
N1 Zn1 N2 . 1_545 176.68(7)
N1 Zn1 C1 . . 88.14(7)
N2 Zn1 O2 1_545 . 86.32(7)
N2 Zn1 C1 1_545 . 88.73(7)
O8 Zn2 O9 . . 59.00(7)
O8 Zn2 C21 . . 29.37(7)
O9 Zn2 C21 . . 29.64(7)
O10 Zn2 O8 . . 168.30(8)
O10 Zn2 O9 . . 109.58(8)
O10 Zn2 O14 . . 99.14(8)
O10 Zn2 N3 . . 92.54(8)
O10 Zn2 N4 . 1_545 90.13(8)
O10 Zn2 C21 . . 139.14(9)
O14 Zn2 O8 . . 92.03(7)
O14 Zn2 O9 . . 150.78(7)
O14 Zn2 N3 . . 92.41(8)
O14 Zn2 N4 . 1_545 89.63(8)
O14 Zn2 C21 . . 121.28(8)
N3 Zn2 O8 . . 90.45(7)
N3 Zn2 O9 . . 91.62(7)
N3 Zn2 N4 . 1_545 176.35(7)
N3 Zn2 C21 . . 91.63(7)
N4 Zn2 O8 1_545 . 86.45(7)
N4 Zn2 O9 1_545 . 85.14(7)
N4 Zn2 C21 1_545 . 84.72(7)
C1 O1 Zn1 . . 91.51(15)
C1 O2 Zn1 . . 88.67(15)
C9 O3 Zn1 . . 145.76(18)
Zn1 O7 H71 . . 126.2(19)
Zn1 O7 H72 . . 120.4(18)
H71 O7 H72 . . 106(2)
C21 O8 Zn2 . . 90.66(15)
C21 O9 Zn2 . . 89.18(15)
C29 O10 Zn2 . . 145.70(18)
Zn2 O14 H141 . . 127(2)
Zn2 O14 H142 . . 122(2)
H141 O14 H142 . . 107(3)
C17 N1 Zn1 . . 118.79(16)
C20 N1 Zn1 . . 124.69(16)
C20 N1 C17 . . 116.5(2)
C18 N2 Zn1 . 1_565 123.89(16)
C19 N2 Zn1 . 1_565 119.73(16)
C19 N2 C18 . . 116.3(2)
C37 N3 Zn2 . . 121.77(16)
C40 N3 Zn2 . . 122.19(16)
C40 N3 C37 . . 116.0(2)
C38 N4 Zn2 . 1_565 121.85(16)
C38 N4 C39 . . 117.1(2)
C39 N4 Zn2 . 1_565 121.05(16)
O1 C1 Zn1 . . 59.12(12)
O1 C1 O2 . . 120.9(2)
O1 C1 C2 . . 118.9(2)
O2 C1 Zn1 . . 61.81(13)
O2 C1 C2 . . 120.1(2)
C2 C1 Zn1 . . 177.97(18)
C3 C2 C1 . . 120.7(2)
C3 C2 C7 . . 119.7(2)
C7 C2 C1 . . 119.6(2)
C2 C3 C4 . . 119.6(2)
C2 C3 H3 . . 120.2
C4 C3 H3 . . 120.2
C3 C4 H4 . . 119.8
C5 C4 C3 . . 120.3(3)
C5 C4 H4 . . 119.8
C4 C5 C6 . . 120.3(2)
C4 C5 C8 . . 119.0(3)
C6 C5 C8 . . 120.7(3)
C5 C6 C7 . . 119.5(3)
C5 C6 H6 . . 120.3
C7 C6 H6 . . 120.3
C2 C7 H7 . . 119.7
C6 C7 C2 . . 120.5(2)
C6 C7 H7 . . 119.7
O5A C8 C5 . . 125.8(4)
O5A C8 H8 . . 91.3
O5B C8 O5A . . 109.7(8)
O5B C8 C5 . . 124.3(8)
O5B C8 H8 . . 91.3
C5 C8 H8 . . 91.3
O3 C9 C10 . . 115.5(2)
O4 C9 O3 . . 126.4(2)
O4 C9 C10 . . 118.2(2)
C11 C10 C9 . . 120.8(2)
C15 C10 C9 . . 119.5(2)
C15 C10 C11 . . 119.8(2)
C10 C11 H11 . . 120.2
C12 C11 C10 . . 119.6(2)
C12 C11 H11 . . 120.2
C11 C12 H12 . . 119.8
C13 C12 C11 . . 120.4(2)
C13 C12 H12 . . 119.8
C12 C13 C14 . . 120.0(2)
C12 C13 C16 . . 119.5(3)
C14 C13 C16 . . 120.4(3)
C13 C14 H14 . . 120.1
C15 C14 C13 . . 119.7(2)
C15 C14 H14 . . 120.1
C10 C15 H15 . . 119.8
C14 C15 C10 . . 120.5(2)
C14 C15 H15 . . 119.8
O6 C16 C13 . . 124.9(3)
O6 C16 H16 . . 121(2)
C13 C16 H16 . . 114(2)
N1 C17 C18 . . 121.8(2)
N1 C17 H17 . . 119.1
C18 C17 H17 . . 119.1
N2 C18 C17 . . 121.7(2)
N2 C18 H18 . . 119.2
C17 C18 H18 . . 119.2
N2 C19 C20 . . 122.0(2)
N2 C19 H19 . . 119.0
C20 C19 H19 . . 119.0
N1 C20 C19 . . 121.6(2)
N1 C20 H20 . . 119.2
C19 C20 H20 . . 119.2
O8 C21 Zn2 . . 59.97(12)
O8 C21 O9 . . 121.1(2)
O8 C21 C22 . . 119.2(2)
O9 C21 Zn2 . . 61.18(13)
O9 C21 C22 . . 119.7(2)
C22 C21 Zn2 . . 178.24(17)
C23 C22 C21 . . 120.9(2)
C23 C22 C27 . . 119.6(2)
C27 C22 C21 . . 119.5(2)
C22 C23 C24 . . 119.5(2)
C22 C23 H23 . . 120.2
C24 C23 H23 . . 120.2
C23 C24 H24 . . 119.7
C25 C24 C23 . . 120.7(2)
C25 C24 H24 . . 119.7
C24 C25 C26 . . 119.9(2)
C24 C25 C28 . . 119.3(3)
C26 C25 C28 . . 120.8(3)
C25 C26 C27 . . 119.5(2)
C25 C26 H26 . . 120.2
C27 C26 H26 . . 120.2
C22 C27 H27 . . 119.6
C26 C27 C22 . . 120.8(2)
C26 C27 H27 . . 119.6
O12A C28 O12B . . 114.5(6)
O12A C28 C25 . . 124.7(4)
O12A C28 H28 . . 90.8
O12B C28 C25 . . 120.7(6)
O12B C28 H28 . . 90.8
C25 C28 H28 . . 90.8
O10 C29 C30 . . 115.4(2)
O11 C29 O10 . . 126.5(2)
O11 C29 C30 . . 118.1(2)
C31 C30 C29 . . 120.3(2)
C31 C30 C35 . . 119.9(2)
C35 C30 C29 . . 119.8(2)
C30 C31 H31 . . 120.3
C32 C31 C30 . . 119.5(2)
C32 C31 H31 . . 120.3
C31 C32 C33 . . 120.6(2)
C31 C32 H32 . . 119.7
C33 C32 H32 . . 119.7
C32 C33 C34 . . 119.8(2)
C32 C33 C36 . . 119.5(2)
C34 C33 C36 . . 120.7(2)
C33 C34 H34 . . 120.0
C35 C34 C33 . . 119.9(2)
C35 C34 H34 . . 120.0
C30 C35 H35 . . 119.9
C34 C35 C30 . . 120.2(2)
C34 C35 H35 . . 119.9
O13 C36 C33 . . 125.7(3)
O13 C36 H36 . . 120(2)
C33 C36 H36 . . 114(2)
N3 C37 C38 . . 121.9(2)
N3 C37 H37 . . 119.0
C38 C37 H37 . . 119.0
N4 C38 C37 . . 121.5(2)
N4 C38 H38 . . 119.2
C37 C38 H38 . . 119.2
N4 C39 C40 . . 121.2(2)
N4 C39 H39 . . 119.4
C40 C39 H39 . . 119.4
N3 C40 C39 . . 122.2(2)
N3 C40 H40 . . 118.9
C39 C40 H40 . . 118.9

loop_
_geom_bond_atom_site_label_1
_geom_bond_atom_site_label_2
_geom_bond_site_symmetry_2
_geom_bond_distance
Zn1 O1 . 2.1889(18)
Zn1 O2 . 2.2477(19)
Zn1 O3 . 1.9628(18)
Zn1 O7 . 2.0271(17)
Zn2 O8 . 2.2034(18)
Zn2 O9 . 2.2297(19)
Zn2 O10 . 1.9689(18)
Zn2 O14 . 2.0288(18)
Zn1 N1 . 2.186(2)
Zn1 N2 1_545 2.200(2)
Zn2 N3 . 2.192(2)
Zn2 N4 1_545 2.1957(19)
Zn1 C1 . 2.550(2)
Zn2 C21 . 2.545(2)
O1 C1 . 1.251(3)
O2 C1 . 1.256(3)
O3 C9 . 1.257(3)
O4 C9 . 1.227(3)
O5A C8 . 1.179(5)
O6 C16 . 1.192(4)
O7 H71 . 0.897(16)
O7 H72 . 0.866(16)
O8 C21 . 1.248(3)
O9 C21 . 1.259(3)
O10 C29 . 1.258(3)
O11 C29 . 1.230(3)
O13 C36 . 1.190(4)
O14 H141 . 0.826(17)
O14 H142 . 0.845(18)
N1 C17 . 1.334(3)
N1 C20 . 1.333(3)
N2 Zn1 1_565 2.200(2)
N2 C18 . 1.338(3)
N2 C19 . 1.331(3)
N3 C37 . 1.339(3)
N3 C40 . 1.334(3)
N4 Zn2 1_565 2.1957(19)
N4 C38 . 1.330(3)
N4 C39 . 1.331(3)
C2 C1 . 1.500(3)
C2 C3 . 1.386(3)
C2 C7 . 1.390(3)
C3 C4 . 1.390(3)
C3 H3 . 0.9300
C4 H4 . 0.9300
C5 C4 . 1.379(4)
C5 C6 . 1.383(4)
C5 C8 . 1.492(4)
C6 H6 . 0.9300
C7 C6 . 1.384(3)
C7 H7 . 0.9300
C8 O5B . 1.086(14)
C8 H8 . 0.9800
C10 C9 . 1.511(3)
C10 C15 . 1.390(3)
C11 C10 . 1.391(3)
C11 C12 . 1.388(3)
C11 H11 . 0.9300
C12 C13 . 1.383(4)
C12 H12 . 0.9300
C13 C16 . 1.482(4)
C14 C13 . 1.389(4)
C14 H14 . 0.9300
C15 C14 . 1.380(3)
C15 H15 . 0.9300
C16 H16 . 0.943(18)
C17 H17 . 0.9300
C18 C17 . 1.384(3)
C18 H18 . 0.9300
C19 H19 . 0.9300
C21 C22 . 1.503(3)
C22 C23 . 1.383(3)
C22 C27 . 1.385(3)
C23 C24 . 1.386(4)
C23 H23 . 0.9300
C24 H24 . 0.9300
C25 C24 . 1.380(4)
C25 C28 . 1.492(4)
C26 C25 . 1.380(4)
C26 H26 . 0.9300
C27 C26 . 1.383(3)
C27 H27 . 0.9300
C28 O12A . 1.197(5)
C28 O12B . 1.202(10)
C28 H28 . 0.9800
C31 C32 . 1.383(3)
C31 C30 . 1.392(3)
C31 H31 . 0.9300
C34 C35 . 1.380(3)
C34 C33 . 1.388(3)
C34 H34 . 0.9300
C20 C19 . 1.384(3)
C20 H20 . 0.9300
C30 C35 . 1.392(3)
C30 C29 . 1.513(3)
C32 C33 . 1.386(3)
C32 H32 . 0.9300
C33 C36 . 1.477(3)
C35 H35 . 0.9300
C36 H36 . 0.937(18)
C37 H37 . 0.9300
C38 C37 . 1.383(3)
C38 H38 . 0.9300
C39 H39 . 0.9300
C40 C39 . 1.386(3)
C40 H40 . 0.9300

loop_
_geom_hbond_atom_site_label_D
_geom_hbond_atom_site_label_H
_geom_hbond_atom_site_label_A
_geom_hbond_site_symmetry_A
_geom_hbond_distance_DH
_geom_hbond_distance_HA
_geom_hbond_distance_DA
_geom_hbond_angle_DHA
_geom_hbond_publ_flag
O7 H71 O9 . 0.90(2) 1.82(2) 2.694(3) 165(2) yes
O7 H72 O11 . 0.87(2) 1.78(2) 2.640(3) 170(2) yes
O14 H141 O2 4_575 0.83(2) 1.90(2) 2.705(3) 165(2) yes
O14 H142 O4 4_575 0.84(2) 1.80(3) 2.635(3) 172(3) yes
C17 H17 O12A 2_655 0.93 2.56 3.375(5) 146 yes
C19 H19 O6 3_776 0.93 2.47 3.222(4) 138 yes
C23 H23 O1 . 0.93 2.57 3.361(3) 143 yes
C38 H38 O5A 2_655 0.93 2.59 3.381(4) 144 yes
C39 H39 O13 2_755 0.93 2.47 3.154(4) 130 yes
C12 H12 Cg10 2_545 0.93 2.81 3.579(3) 140 yes
C32 H32 Cg8 2_545 0.93 2.78 3.468(3) 132 yes

loop_
_geom_torsion_atom_site_label_1
_geom_torsion_atom_site_label_2
_geom_torsion_atom_site_label_3
_geom_torsion_atom_site_label_4
_geom_torsion_site_symmetry_1
_geom_torsion
O2 Zn1 O1 C1 . 0.71(14)
O3 Zn1 O1 C1 . 1.0(5)
O7 Zn1 O1 C1 . 177.90(15)
N1 Zn1 O1 C1 . -91.63(15)
N2 Zn1 O1 C1 1_545 85.90(15)
O1 Zn1 O2 C1 . -0.71(14)
O3 Zn1 O2 C1 . 179.35(14)
O7 Zn1 O2 C1 . -6.6(2)
N1 Zn1 O2 C1 . 85.47(15)
N2 Zn1 O2 C1 1_545 -93.92(15)
O1 Zn1 O3 C9 . -20.6(6)
O2 Zn1 O3 C9 . -20.4(3)
O7 Zn1 O3 C9 . 162.5(3)
N1 Zn1 O3 C9 . 71.3(3)
N2 Zn1 O3 C9 1_545 -105.8(3)
C1 Zn1 O3 C9 . -19.9(4)
O1 Zn1 N1 C17 . -55.30(18)
O1 Zn1 N1 C20 . 125.40(19)
O2 Zn1 N1 C17 . -114.10(18)
O2 Zn1 N1 C20 . 66.59(19)
O3 Zn1 N1 C17 . 135.70(18)
O3 Zn1 N1 C20 . -43.6(2)
O7 Zn1 N1 C17 . 37.53(18)
O7 Zn1 N1 C20 . -141.78(19)
C1 Zn1 N1 C17 . -84.67(18)
C1 Zn1 N1 C20 . 96.02(19)
O1 Zn1 C1 O2 . 178.8(2)
O2 Zn1 C1 O1 . -178.8(2)
O3 Zn1 C1 O1 . -179.71(14)
O3 Zn1 C1 O2 . -0.9(2)
O7 Zn1 C1 O1 . -2.48(17)
O7 Zn1 C1 O2 . 176.29(13)
N1 Zn1 C1 O1 . 87.09(15)
N1 Zn1 C1 O2 . -94.15(15)
N2 Zn1 C1 O1 1_545 -93.99(15)
N2 Zn1 C1 O2 1_545 84.77(15)
O9 Zn2 O8 C21 . -0.91(14)
O10 Zn2 O8 C21 . 12.3(5)
O14 Zn2 O8 C21 . 175.05(15)
N3 Zn2 O8 C21 . -92.53(15)
N4 Zn2 O8 C21 1_545 85.54(15)
O8 Zn2 O9 C21 . 0.90(14)
O10 Zn2 O9 C21 . -176.27(14)
O14 Zn2 O9 C21 . -7.4(2)
N3 Zn2 O9 C21 . 90.46(15)
N4 Zn2 O9 C21 1_545 -87.87(15)
O8 Zn2 O10 C29 . -37.1(6)
O9 Zn2 O10 C29 . -25.1(4)
O14 Zn2 O10 C29 . 160.4(3)
N3 Zn2 O10 C29 . 67.6(3)
N4 Zn2 O10 C29 1_545 -109.9(3)
C21 Zn2 O10 C29 . -27.9(4)
O8 Zn2 N3 C37 . -56.67(19)
O8 Zn2 N3 C40 . 126.14(18)
O9 Zn2 N3 C37 . -115.67(18)
O9 Zn2 N3 C40 . 67.14(19)
O10 Zn2 N3 C37 . 134.64(19)
O10 Zn2 N3 C40 . -42.54(19)
O14 Zn2 N3 C37 . 35.38(19)
O14 Zn2 N3 C40 . -141.80(19)
C21 Zn2 N3 C37 . -86.02(19)
C21 Zn2 N3 C40 . 96.79(19)
O8 Zn2 C21 O9 . -178.4(2)
O9 Zn2 C21 O8 . 178.4(2)
O10 Zn2 C21 O8 . -176.21(15)
O10 Zn2 C21 O9 . 5.4(2)
O14 Zn2 C21 O8 . -5.79(18)
O14 Zn2 C21 O9 . 175.79(14)
N3 Zn2 C21 O8 . 88.02(15)
N3 Zn2 C21 O9 . -90.40(15)
N4 Zn2 C21 O8 1_545 -92.14(15)
N4 Zn2 C21 O9 1_545 89.44(15)
Zn1 O1 C1 O2 . -1.3(2)
Zn1 O1 C1 C2 . -179.36(19)
Zn1 O2 C1 O1 . 1.2(2)
Zn1 O2 C1 C2 . 179.30(19)
Zn1 O3 C9 O4 . -3.0(5)
Zn1 O3 C9 C10 . 178.4(2)
Zn2 O8 C21 O9 . 1.6(2)
Zn2 O8 C21 C22 . -178.21(19)
Zn2 O9 C21 O8 . -1.6(2)
Zn2 O9 C21 C22 . 178.23(19)
Zn2 O10 C29 O11 . 6.8(5)
Zn2 O10 C29 C30 . -171.3(2)
Zn1 N1 C17 C18 . -178.7(2)
C20 N1 C17 C18 . 0.7(4)
Zn1 N1 C20 C19 . 179.19(18)
C17 N1 C20 C19 . -0.1(4)
Zn1 N2 C18 C17 1_565 177.49(19)
C19 N2 C18 C17 . -0.2(4)
Zn1 N2 C19 C20 1_565 -177.02(19)
C18 N2 C19 C20 . 0.8(4)
Zn2 N3 C37 C38 . -177.2(2)
C40 N3 C37 C38 . 0.2(4)
Zn2 N3 C40 C39 . 176.65(19)
C37 N3 C40 C39 . -0.7(4)
Zn2 N4 C38 C37 1_565 178.53(19)
C39 N4 C38 C37 . -0.8(4)
Zn2 N4 C39 C40 1_565 -179.05(19)
C38 N4 C39 C40 . 0.3(4)
C3 C2 C1 O1 . 165.0(2)
C7 C2 C1 O1 . -13.2(3)
C3 C2 C1 O2 . -13.1(4)
C7 C2 C1 O2 . 168.7(2)
C1 C2 C3 C4 . -176.2(2)
C7 C2 C3 C4 . 2.0(4)
C1 C2 C7 C6 . 177.4(2)
C3 C2 C7 C6 . -0.8(4)
C2 C3 C4 C5 . -1.4(4)
C6 C5 C4 C3 . -0.4(4)
C8 C5 C4 C3 . -178.9(3)
C4 C5 C6 C7 . 1.6(4)
C8 C5 C6 C7 . -179.9(3)
C4 C5 C8 O5A . -177.0(4)
C4 C5 C8 O5B . 8.1(11)
C6 C5 C8 O5A . 4.4(6)
C6 C5 C8 O5B . -170.5(10)
C2 C7 C6 C5 . -1.0(4)
C11 C10 C9 O3 . -11.0(3)
C11 C10 C9 O4 . 170.3(3)
C15 C10 C9 O3 . 167.2(2)
C15 C10 C9 O4 . -11.5(4)
C9 C10 C15 C14 . -177.4(2)
C11 C10 C15 C14 . 0.8(4)
C12 C11 C10 C9 . 179.2(2)
C12 C11 C10 C15 . 1.0(4)
C10 C11 C12 C13 . -1.9(4)
C11 C12 C13 C14 . 1.0(4)
C11 C12 C13 C16 . -178.7(3)
C12 C13 C16 O6 . 172.9(3)
C14 C13 C16 O6 . -6.8(5)
C15 C14 C13 C12 . 0.8(4)
C15 C14 C13 C16 . -179.4(3)
C10 C15 C14 C13 . -1.7(4)
N2 C18 C17 N1 . -0.5(4)
N1 C20 C19 N2 . -0.6(4)
O8 C21 C22 C23 . -175.8(2)
O9 C21 C22 C23 . 4.4(4)
O8 C21 C22 C27 . 2.6(3)
O9 C21 C22 C27 . -177.2(2)
C21 C22 C23 C24 . 177.7(2)
C27 C22 C23 C24 . -0.7(4)
C21 C22 C27 C26 . -176.3(2)
C23 C22 C27 C26 . 2.1(4)
C22 C23 C24 C25 . -1.5(4)
C26 C25 C24 C23 . 2.4(4)
C28 C25 C24 C23 . -175.7(3)
C24 C25 C28 O12A . 173.7(4)
C24 C25 C28 O12B . -3.4(8)
C26 C25 C28 O12A . -4.3(6)
C26 C25 C28 O12B . 178.6(7)
C27 C26 C25 C24 . -1.0(4)
C27 C26 C25 C28 . 177.1(3)
C22 C27 C26 C25 . -1.3(4)
C31 C30 C29 O10 . -9.5(3)
C31 C30 C29 O11 . 172.2(3)
C35 C30 C29 O10 . 170.5(2)
C35 C30 C29 O11 . -7.8(4)
C29 C30 C35 C34 . -179.3(2)
C31 C30 C35 C34 . 0.7(4)
C32 C31 C30 C29 . -179.3(2)
C32 C31 C30 C35 . 0.7(4)
C30 C31 C32 C33 . -1.7(4)
C31 C32 C33 C34 . 1.3(4)
C31 C32 C33 C36 . -178.9(3)
C32 C33 C36 O13 . 172.4(3)
C34 C33 C36 O13 . -7.7(5)
C35 C34 C33 C32 . 0.1(4)
C35 C34 C33 C36 . -179.7(3)
C33 C34 C35 C30 . -1.1(4)
N4 C38 C37 N3 . 0.6(4)
N3 C40 C39 N4 . 0.5(4)
